data_4350792
loop_
_publ_author_name
'Samii, Rouzbeh'
'Zanders, David'
'Buttera, Sydney C.'
'Kessler, Vadim'
'Ojam\"ae, Lars'
'Pedersen, Henrik'
'O'Brien, Nathan J'

_publ_section_title
;
 Synthesis and Thermal Study of Hexacoordinated Aluminum(III) Triazenides
 for Use in Atomic Layer Deposition.
;
_journal_name_full 'Inorganic chemistry'
_journal_paper_doi 10.1021/acs.inorgchem.0c03496
_journal_year 2021
_chemical_formula_sum 'C18 H40.5 Al0.75 N6.75'
_chemical_formula_weight 371.80
_space_group_crystal_system monoclinic
_space_group_IT_number 12
_space_group_name_Hall '-C 2y'
_space_group_name_H-M_alt 'C 1 2/m 1'
_audit_creation_method SHELXL-2018/3
_cell_angle_alpha 90
_cell_angle_beta 94.118(2)
_cell_angle_gamma 90
_cell_formula_units_Z 8
_cell_length_a 28.940(5)
_cell_length_b 16.958(3)
_cell_length_c 9.8864(17)
_cell_measurement_reflns_used 6749
_cell_measurement_temperature 153(2)
_cell_measurement_theta_max 22.56
_cell_measurement_theta_min 2.40
_cell_volume 4839.4(15)
_computing_cell_refinement 'Bruker SAINT'
_computing_data_collection 'Bruker APEX2'
_computing_data_reduction 'Bruker SAINT'
_computing_molecular_graphics 'Bruker SHELXTL'
_computing_publication_material 'Bruker SHELXTL'
_computing_structure_refinement 'SHELXL-2018/3 (Sheldrick, 2018)'
_computing_structure_solution 'SHELXS-97 (Sheldrick, 2008)'
_diffrn_ambient_temperature 153(2)
_diffrn_measured_fraction_theta_full 0.962
_diffrn_measured_fraction_theta_max 0.962
_diffrn_measurement_device_type 'Bruker D8 SMART CCD'
_diffrn_measurement_method 'Omega scan'
_diffrn_radiation_type MoK\a
_diffrn_radiation_wavelength 0.71073
_diffrn_reflns_av_R_equivalents 0.0333
_diffrn_reflns_av_unetI/netI 0.0251
_diffrn_reflns_Laue_measured_fraction_full 0.962
_diffrn_reflns_Laue_measured_fraction_max 0.962
_diffrn_reflns_limit_h_max 33
_diffrn_reflns_limit_h_min -33
_diffrn_reflns_limit_k_max 19
_diffrn_reflns_limit_k_min -19
_diffrn_reflns_limit_l_max 11
_diffrn_reflns_limit_l_min -11
_diffrn_reflns_number 22200
_diffrn_reflns_point_group_measured_fraction_full 0.962
_diffrn_reflns_point_group_measured_fraction_max 0.962
_diffrn_reflns_theta_full 24.669
_diffrn_reflns_theta_max 24.669
_diffrn_reflns_theta_min 2.416
_diffrn_source 'Sealed tube'
_exptl_absorpt_coefficient_mu 0.089
_exptl_absorpt_correction_T_max 0.984
_exptl_absorpt_correction_T_min 0.964
_exptl_absorpt_correction_type empirical
_exptl_absorpt_process_details 'Bruker SADABS'
_exptl_crystal_colour colorless
_exptl_crystal_density_diffrn 1.021
_exptl_crystal_density_meas ?
_exptl_crystal_density_method 'not measured'
_exptl_crystal_description block
_exptl_crystal_F_000 1644
_exptl_crystal_size_max 0.420
_exptl_crystal_size_mid 0.280
_exptl_crystal_size_min 0.180
_exptl_transmission_factor_max 0.984
_exptl_transmission_factor_min 0.964
_refine_diff_density_max 0.328
_refine_diff_density_min -0.555
_refine_diff_density_rms 0.051
_refine_ls_extinction_coef 0.0018(2)
_refine_ls_extinction_expression Fc^*^=kFc[1+0.001xFc^2^\l^3^/sin(2\q)]^-1/4^
_refine_ls_extinction_method 'SHELXL-2018/3 (Sheldrick 2018)'
_refine_ls_goodness_of_fit_ref 0.813
_refine_ls_hydrogen_treatment undef
_refine_ls_matrix_type full
_refine_ls_number_parameters 524
_refine_ls_number_reflns 4105
_refine_ls_number_restraints 1131
_refine_ls_restrained_S_all 0.856
_refine_ls_R_factor_all 0.1464
_refine_ls_R_factor_gt 0.1238
_refine_ls_shift/su_max 0.000
_refine_ls_shift/su_mean 0.000
_refine_ls_structure_factor_coef Fsqd
_refine_ls_weighting_details 'w=1/[\s^2^(Fo^2^)+(0.0008P)^2^+28.0000P] where P=(Fo^2^+2Fc^2^)/3'
_refine_ls_weighting_scheme calc
_refine_ls_wR_factor_gt 0.2356
_refine_ls_wR_factor_ref 0.2441
_reflns_Friedel_coverage 0.000
_reflns_number_gt 3148
_reflns_number_total 4105
_reflns_threshold_expression 'I > 2\s(I)'
_cod_data_source_file ic0c03496_si_004.cif
_cod_data_source_block shelx
_cod_depositor_comments
;
The following automatic conversions were performed:

data item '_exptl_absorpt_correction_type' value 'Empirical' was
changed to 'empirical' in accordance with the
/home/data/users/saulius/crontab/automatic-downloads/rss-feeds/ACS/lib/dictionaries/cif_core.dic
dictionary named 'cif_core.dic' version 2.4.2 last updated on
2011-04-26.

data item '_exptl_crystal_density_meas' value 'not measured' was
changed to '?' -- the value is perceived as not measured.

Automatic conversion script
Id: cif_fix_values 7556 2019-12-06 15:28:31Z antanas 
;
_cod_original_cell_volume 4839.4(14)
_cod_original_sg_symbol_H-M 'C 2/m'
_cod_original_formula_sum 'C18 H40.50 Al0.75 N6.75'
_cod_database_code 4350792
_shelx_shelxl_version_number 2018/3
_shelx_space_group_comment
;
The symmetry employed for this shelxl refinement is uniquely defined
by the following loop, which should always be used as a source of
symmetry information in preference to the above space-group names.
They are only intended as comments.
;
_shelx_estimated_absorpt_t_min 0.964
_shelx_estimated_absorpt_t_max 0.984
_exptl_absorpt_special_details 'Bruker SADABS'

loop_
_space_group_symop_operation_xyz
'x, y, z'
'-x, y, -z'
'x+1/2, y+1/2, z'
'-x+1/2, y+1/2, -z'
'-x, -y, -z'
'x, -y, z'
'-x+1/2, -y+1/2, -z'
'x+1/2, -y+1/2, z'

loop_
_atom_site_label
_atom_site_type_symbol
_atom_site_fract_x
_atom_site_fract_y
_atom_site_fract_z
_atom_site_U_iso_or_equiv
_atom_site_adp_type
_atom_site_occupancy
_atom_site_site_symmetry_order
_atom_site_calc_flag
_atom_site_refinement_flags_posn
_atom_site_refinement_flags_adp
_atom_site_refinement_flags_occupancy
_atom_site_disorder_assembly
_atom_site_disorder_group
Al1 Al 0.000000 0.000000 0.500000 0.0515(6) Uani 1 4 d S TU P . .
Al2 Al 0.83173(5) 0.500000 0.90831(14) 0.0519(5) Uani 1 2 d S TU P . .
C1 C 0.77549(19) 0.6398(3) 0.7140(6) 0.0976(14) Uani 1 1 d . U . . .
C2 C 0.9198(2) 0.500000 0.7011(8) 0.097(2) Uani 1 2 d S TU P . .
C3 C 0.8868(2) 0.6418(3) 1.1012(6) 0.1033(16) Uani 1 1 d . U . . .
C4 C 0.7441(3) 0.500000 1.1190(8) 0.108(2) Uani 1 2 d S TU P . .
N8 N 0.7889(4) 0.500000 1.0552(12) 0.081(3) Uani 0.5 2 d S TU P . .
N1 N 0.0426(12) 0.000000 0.662(3) 0.113(4) Uani 0.5 2 d S TU P . .
N2 N 0.0202(13) 0.080(2) 0.360(4) 0.132(4) Uani 0.25 1 d . U P . .
N9 N 0.8661(10) 0.5915(12) 0.9873(15) 0.073(3) Uani 0.25 1 d . U P . .
N10 N 0.8089(9) 0.5767(16) 0.768(3) 0.079(3) Uani 0.25 1 d . U P . .
C5 C 0.0716(3) 0.000000 0.7855(8) 0.130(3) Uani 1 2 d S TU P . .
N12 N 0.8903(4) 0.500000 0.8192(13) 0.088(3) Uani 0.5 2 d S TU P . .
N13 N 0.8333(5) 0.6448(8) 0.9109(14) 0.078(3) Uani 0.25 1 d . U P . .
N6 N 0.0704(6) -0.0677(15) 0.578(2) 0.127(4) Uani 0.25 1 d . U P . .
C61 C 0.0787(5) 0.1997(7) 0.4757(13) 0.267(6) Uani 1 1 d . U . . .
N14 N 0.8762(5) 0.4797(8) 0.7652(13) 0.072(3) Uani 0.25 1 d . U P . .
N16 N 0.8665(7) 0.4298(8) 1.0386(19) 0.053(3) Uani 0.25 1 d . U P . .
N17 N 0.7879(9) 0.5786(17) 0.824(3) 0.085(3) Uani 0.25 1 d . U P . .
N18 N 0.7576(5) 0.5705(9) 0.9172(16) 0.082(3) Uani 0.25 1 d . U P . .
N19 N 0.9054(4) 0.5719(8) 0.9016(14) 0.076(3) Uani 0.25 1 d . U P . .
N7 N 0.0044(7) 0.0724(10) 0.7215(15) 0.090(4) Uani 0.25 1 d . U P . .
C6 C 0.0651(3) 0.1416(5) 0.3679(8) 0.156(3) Uani 1 1 d . U . . .
N22 N 0.7753(4) 0.500000 0.7036(12) 0.098(3) Uani 0.5 2 d S TU P . .
N2A N 0.0239(14) 0.1053(18) 0.442(5) 0.134(4) Uani 0.25 1 d . U P . .
N16A N 0.8489(10) 0.412(3) 1.030(5) 0.058(5) Uani 0.125 1 d . U P . .
N20 N 0.8145(5) 0.4299(8) 1.1169(12) 0.074(3) Uani 0.25 1 d . U P . .
N2B N 0.0398(7) 0.0833(10) 0.438(2) 0.129(3) Uani 0.5 1 d . U P . .
N10A N 0.8082(10) 0.5986(11) 0.823(3) 0.081(3) Uani 0.25 1 d . U P . .
C21 C 0.9581(5) 0.5442(10) 0.7663(18) 0.163(5) Uani 0.5 1 d . U P . .
C31 C 0.9338(6) 0.6543(13) 1.044(2) 0.175(5) Uani 0.5 1 d . U P . .
N100 N 0.000000 0.1456(9) 0.500000 0.144(5) Uani 0.5 2 d S TU P . .
C62 C 0.0359(6) 0.1887(9) 0.2589(15) 0.293(6) Uani 1 1 d . U . . .
N21 N 0.8485(5) 0.5714(9) 0.6985(13) 0.083(3) Uani 0.25 1 d . U P . .
C11 C 0.7288(3) 0.6202(8) 0.6654(15) 0.219(4) Uani 1 1 d . U . . .
N10B N 0.7913(10) 0.5589(13) 0.768(3) 0.084(3) Uani 0.25 1 d . U P . .
C15 C 0.7387(7) 0.6679(14) 0.801(2) 0.185(5) Uani 0.5 1 d . U P . .
N1A N 0.0348(12) 0.0267(16) 0.675(3) 0.104(5) Uani 0.25 1 d . U P . .
N8A N 0.7742(5) 0.5220(9) 1.0045(17) 0.082(4) Uani 0.25 1 d . U P . .
C13 C 0.7802(9) 0.7166(9) 0.785(2) 0.173(5) Uani 0.5 1 d . U P . .
N20A N 0.0912(7) 0.000000 0.504(3) 0.183(5) Uani 0.5 2 d S TU P . .
N20B N 0.0714(7) 0.000000 0.365(2) 0.155(4) Uani 0.5 2 d S TU P . .
C16 C 0.8049(7) 0.6497(11) 0.5873(17) 0.158(5) Uani 0.5 1 d . U P . .
N16B N 0.8912(7) 0.500000 1.1010(19) 0.073(4) Uani 0.25 2 d S TU P . .
C42 C 0.7616(6) 0.5462(11) 1.2485(15) 0.180(6) Uani 0.5 1 d . U P . .
C22 C 0.9356(7) 0.5852(11) 0.656(2) 0.169(6) Uani 0.5 1 d . U P . .
C51 C 0.1166(5) 0.000000 0.7315(18) 0.240(6) Uani 1 2 d S TU P . .
C23 C 0.9025(6) 0.5456(11) 0.5830(16) 0.166(5) Uani 0.5 1 d . U P . .
C17 C 0.8057(7) 0.7092(10) 0.697(2) 0.170(5) Uani 0.5 1 d . U P . .
C44 C 0.7125(5) 0.5566(11) 1.0518(17) 0.156(5) Uani 0.5 1 d . U P . .
C43 C 0.7235(7) 0.5833(13) 1.155(2) 0.189(6) Uani 0.5 1 d . U P . .
C63 C 0.0821(10) 0.1205(17) 0.236(2) 0.229(7) Uani 0.5 1 d . U P . .
C33 C 0.9024(10) 0.7087(12) 1.014(2) 0.194(6) Uani 0.5 1 d . U P . .
N2C N 0.0470(14) 0.0600(19) 0.409(4) 0.124(4) Uani 0.25 1 d . U P . .
C34 C 0.8602(9) 0.7208(10) 1.069(3) 0.192(6) Uani 0.5 1 d . U P . .
C53 C 0.0765(8) 0.0623(16) 0.886(2) 0.209(7) Uani 0.5 1 d . U P . .
C54 C 0.0450(7) 0.0594(14) 0.8655(19) 0.198(6) Uani 0.5 1 d . U P . .
C32 C 0.9277(8) 0.6010(15) 1.183(2) 0.195(7) Uani 0.5 1 d . U P . .
C35 C 0.8989(9) 0.6222(15) 1.2480(17) 0.195(6) Uani 0.5 1 d . U P . .
C52 C 0.0995(15) 0.089(3) 0.785(5) 0.221(8) Uani 0.25 1 d . U P . .
C63A C 0.1083(8) 0.0961(16) 0.341(3) 0.225(6) Uani 0.5 1 d . U P . .
C36 C 0.8512(7) 0.6753(15) 1.194(2) 0.200(6) Uani 0.5 1 d . U P . .
C12 C 0.7612(9) 0.6166(15) 0.5738(19) 0.191(6) Uani 0.5 1 d . U P . .

loop_
_atom_site_aniso_label
_atom_site_aniso_U_11
_atom_site_aniso_U_22
_atom_site_aniso_U_33
_atom_site_aniso_U_23
_atom_site_aniso_U_13
_atom_site_aniso_U_12
Al1 0.0594(12) 0.0420(11) 0.0544(12) 0.000 0.0123(9) 0.000
Al2 0.0576(9) 0.0457(8) 0.0522(8) 0.000 0.0017(6) 0.000
C1 0.106(3) 0.076(3) 0.109(3) 0.030(2) -0.007(3) 0.026(3)
C2 0.083(4) 0.107(5) 0.104(5) 0.000 0.037(4) 0.000
C3 0.120(4) 0.080(3) 0.106(3) -0.032(3) -0.016(3) -0.023(3)
C4 0.092(5) 0.150(7) 0.085(4) 0.000 0.039(4) 0.000
N8 0.064(6) 0.110(9) 0.071(6) 0.000 0.014(5) 0.000
N1 0.129(10) 0.095(14) 0.109(7) 0.000 -0.039(6) 0.000
N2 0.158(9) 0.098(9) 0.148(10) 0.015(6) 0.060(7) -0.024(6)
N9 0.122(8) 0.053(6) 0.042(6) 0.011(4) 0.007(4) -0.029(5)
N10 0.107(7) 0.059(7) 0.068(6) 0.011(5) 0.000(5) 0.012(5)
C5 0.101(5) 0.205(9) 0.080(5) 0.000 -0.022(4) 0.000
N12 0.068(6) 0.128(9) 0.069(7) 0.000 0.006(5) 0.000
N13 0.101(7) 0.050(5) 0.083(7) -0.001(5) 0.010(5) 0.003(5)
N6 0.094(10) 0.163(12) 0.124(10) -0.002(6) 0.003(9) 0.036(8)
C61 0.370(15) 0.170(9) 0.266(10) -0.059(7) 0.055(9) -0.130(9)
N14 0.087(7) 0.065(9) 0.065(7) -0.019(5) 0.023(6) -0.007(4)
N16 0.078(8) 0.034(6) 0.041(7) 0.002(5) -0.029(6) 0.018(5)
N17 0.095(7) 0.062(7) 0.096(6) 0.014(5) 0.005(4) 0.009(5)
N18 0.072(6) 0.074(8) 0.099(7) 0.004(5) -0.003(5) 0.018(5)
N19 0.070(6) 0.071(8) 0.084(7) 0.010(5) -0.009(5) -0.010(5)
N7 0.124(9) 0.083(10) 0.061(7) -0.017(7) -0.008(7) -0.014(7)
C6 0.192(6) 0.126(5) 0.157(5) 0.022(4) 0.064(5) -0.082(4)
N22 0.110(7) 0.081(6) 0.099(7) 0.000 -0.021(6) 0.000
N2A 0.159(10) 0.085(9) 0.165(11) 0.007(7) 0.064(8) -0.029(6)
N16A 0.046(11) 0.055(9) 0.069(13) 0.018(8) -0.021(8) -0.004(6)
N20 0.095(7) 0.071(7) 0.054(6) 0.011(5) -0.001(5) -0.012(5)
N2B 0.142(9) 0.090(7) 0.162(9) 0.011(6) 0.065(6) -0.041(5)
N10A 0.103(7) 0.052(6) 0.086(7) 0.011(4) -0.002(4) 0.011(5)
C21 0.140(9) 0.173(14) 0.178(12) -0.011(9) 0.018(7) -0.067(9)
C31 0.126(8) 0.187(15) 0.212(13) -0.023(11) 0.018(9) -0.047(8)
N100 0.182(12) 0.077(7) 0.177(13) 0.000 0.043(9) 0.000
C62 0.369(15) 0.236(11) 0.272(11) 0.134(9) 0.014(9) -0.029(10)
N21 0.104(6) 0.079(8) 0.065(6) 0.012(5) 0.007(5) 0.003(5)
C11 0.129(5) 0.277(11) 0.242(11) 0.044(9) -0.044(6) 0.000(6)
N10B 0.101(7) 0.068(6) 0.083(7) 0.008(5) -0.001(5) 0.002(5)
C15 0.149(10) 0.200(13) 0.213(12) 0.044(10) 0.049(8) 0.086(8)
N1A 0.116(12) 0.087(15) 0.103(7) -0.015(8) -0.037(7) -0.001(8)
N8A 0.066(8) 0.080(11) 0.102(7) 0.019(6) 0.024(6) 0.013(5)
C13 0.244(15) 0.083(6) 0.194(13) 0.005(7) 0.023(10) 0.037(8)
N20A 0.135(8) 0.198(11) 0.217(12) 0.000 0.016(8) 0.000
N20B 0.155(11) 0.158(7) 0.161(10) 0.000 0.068(8) 0.000
C16 0.201(10) 0.151(11) 0.125(8) 0.059(7) 0.037(8) 0.012(10)
N16B 0.076(9) 0.070(7) 0.070(9) 0.000 -0.017(7) 0.000
C42 0.212(14) 0.213(16) 0.114(8) -0.050(9) 0.015(7) 0.023(11)
C22 0.174(13) 0.139(10) 0.200(14) 0.032(9) 0.047(9) -0.043(9)
C51 0.137(7) 0.349(18) 0.234(14) 0.000 0.009(8) 0.000
C23 0.188(13) 0.181(13) 0.132(9) 0.056(8) 0.023(7) -0.016(9)
C17 0.208(12) 0.093(8) 0.211(14) 0.049(7) 0.023(10) -0.011(8)
C44 0.123(8) 0.207(13) 0.142(9) 0.012(8) 0.039(6) 0.067(8)
C43 0.188(13) 0.218(13) 0.168(10) -0.021(11) 0.067(9) 0.068(11)
C63 0.282(16) 0.252(13) 0.166(10) 0.014(8) 0.101(10) -0.108(11)
C33 0.224(16) 0.121(11) 0.237(14) 0.022(9) 0.012(12) -0.060(9)
N2C 0.131(9) 0.103(7) 0.146(10) 0.003(6) 0.061(7) -0.036(6)
C34 0.212(13) 0.106(9) 0.252(15) -0.038(9) -0.022(12) 0.031(10)
C53 0.187(12) 0.250(16) 0.174(11) -0.064(9) -0.091(8) 0.003(13)
C54 0.174(10) 0.258(14) 0.153(9) -0.083(9) -0.054(7) 0.025(11)
C32 0.191(14) 0.233(16) 0.149(12) -0.017(10) -0.060(8) 0.037(11)
C35 0.250(17) 0.231(16) 0.100(7) -0.028(8) -0.025(8) -0.012(12)
C52 0.166(11) 0.267(15) 0.213(18) -0.027(14) -0.097(12) -0.060(11)
C63A 0.184(10) 0.257(12) 0.248(15) 0.011(10) 0.113(11) -0.055(8)
C36 0.200(12) 0.227(16) 0.177(12) -0.102(10) 0.040(9) 0.008(11)
C12 0.194(12) 0.234(14) 0.135(7) 0.004(8) -0.060(8) 0.031(12)

loop_
_atom_type_symbol
_atom_type_description
_atom_type_scat_dispersion_real
_atom_type_scat_dispersion_imag
_atom_type_scat_source
C C 0.0033 0.0016 'International Tables Vol C Tables 4.2.6.8 and 6.1.1.4'
H H 0.0000 0.0000 'International Tables Vol C Tables 4.2.6.8 and 6.1.1.4'
N N 0.0061 0.0033 'International Tables Vol C Tables 4.2.6.8 and 6.1.1.4'
Al Al 0.0645 0.0514 'International Tables Vol C Tables 4.2.6.8 and 6.1.1.4'

loop_
_geom_angle_atom_site_label_1
_geom_angle_atom_site_label_2
_geom_angle_atom_site_label_3
_geom_angle
_geom_angle_site_symmetry_1
_geom_angle_site_symmetry_3
_geom_angle_publ_flag
N2C Al1 N2C 117.8(18) 5_556 6 ?
N2C Al1 N2C 62.2(18) 5_556 2_556 ?
N2C Al1 N2C 180.0(19) 6 2_556 ?
N2C Al1 N2C 180.0(16) 5_556 . ?
N2C Al1 N2C 62.2(18) 6 . ?
N2C Al1 N2C 117.8(18) 2_556 . ?
N2C Al1 N2B 15.8(10) 5_556 5_556 ?
N2C Al1 N2B 102.4(10) 6 5_556 ?
N2C Al1 N2B 77.6(10) 2_556 5_556 ?
N2C Al1 N2B 164.2(10) . 5_556 ?
N2C Al1 N2B 102.4(10) 5_556 6 ?
N2C Al1 N2B 15.8(10) 6 6 ?
N2C Al1 N2B 164.2(10) 2_556 6 ?
N2C Al1 N2B 77.6(10) . 6 ?
N2B Al1 N2B 87.2(10) 5_556 6 ?
N2C Al1 N2B 77.6(10) 5_556 2_556 ?
N2C Al1 N2B 164.2(10) 6 2_556 ?
N2C Al1 N2B 15.8(10) 2_556 2_556 ?
N2C Al1 N2B 102.4(10) . 2_556 ?
N2B Al1 N2B 92.8(10) 5_556 2_556 ?
N2B Al1 N2B 180.0(12) 6 2_556 ?
N2C Al1 N2B 164.2(10) 5_556 . ?
N2C Al1 N2B 77.6(10) 6 . ?
N2C Al1 N2B 102.4(10) 2_556 . ?
N2C Al1 N2B 15.8(10) . . ?
N2B Al1 N2B 180.0 5_556 . ?
N2B Al1 N2B 92.8(10) 6 . ?
N2B Al1 N2B 87.2(10) 2_556 . ?
N2C Al1 N1 92.3(16) 5_556 . ?
N2C Al1 N1 87.7(16) 6 . ?
N2C Al1 N1 92.3(16) 2_556 . ?
N2C Al1 N1 87.7(16) . . ?
N2B Al1 N1 95.4(11) 5_556 . ?
N2B Al1 N1 84.6(11) 6 . ?
N2B Al1 N1 95.4(11) 2_556 . ?
N2B Al1 N1 84.6(11) . . ?
N2C Al1 N1 87.7(16) 5_556 5_556 ?
N2C Al1 N1 92.3(16) 6 5_556 ?
N2C Al1 N1 87.7(16) 2_556 5_556 ?
N2C Al1 N1 92.3(16) . 5_556 ?
N2B Al1 N1 84.6(11) 5_556 5_556 ?
N2B Al1 N1 95.4(11) 6 5_556 ?
N2B Al1 N1 84.6(11) 2_556 5_556 ?
N2B Al1 N1 95.4(11) . 5_556 ?
N1 Al1 N1 180.0 . 5_556 ?
N2C Al1 N2A 86.2(14) 5_556 6 ?
N2C Al1 N2A 31.7(11) 6 6 ?
N2C Al1 N2A 148.3(11) 2_556 6 ?
N2C Al1 N2A 93.8(14) . 6 ?
N2B Al1 N2A 70.7(11) 5_556 6 ?
N2B Al1 N2A 17.3(11) 6 6 ?
N2B Al1 N2A 162.7(11) 2_556 6 ?
N2B Al1 N2A 109.3(11) . 6 ?
N1 Al1 N2A 91.3(15) . 6 ?
N1 Al1 N2A 88.7(15) 5_556 6 ?
N2C Al1 N2A 93.8(14) 5_556 2_556 ?
N2C Al1 N2A 148.3(11) 6 2_556 ?
N2C Al1 N2A 31.7(11) 2_556 2_556 ?
N2C Al1 N2A 86.2(14) . 2_556 ?
N2B Al1 N2A 109.3(11) 5_556 2_556 ?
N2B Al1 N2A 162.7(11) 6 2_556 ?
N2B Al1 N2A 17.3(11) 2_556 2_556 ?
N2B Al1 N2A 70.7(11) . 2_556 ?
N1 Al1 N2A 88.7(15) . 2_556 ?
N1 Al1 N2A 91.3(15) 5_556 2_556 ?
N2A Al1 N2A 180(2) 6 2_556 ?
N10A Al2 N10A 116.1(11) . 6_565 ?
N10A Al2 N12 95.2(10) . . ?
N10A Al2 N12 95.2(10) 6_565 . ?
N10A Al2 N9 69.5(10) . . ?
N10A Al2 N9 170.0(12) 6_565 . ?
N12 Al2 N9 75.6(8) . . ?
N10A Al2 N9 170.0(12) . 6_565 ?
N10A Al2 N9 69.5(10) 6_565 6_565 ?
N12 Al2 N9 75.6(8) . 6_565 ?
N9 Al2 N9 103.7(17) . 6_565 ?
N10A Al2 N14 76.9(11) . 6_565 ?
N10A Al2 N14 93.6(11) 6_565 6_565 ?
N12 Al2 N14 21.2(4) . 6_565 ?
N9 Al2 N14 79.3(7) . 6_565 ?
N9 Al2 N14 94.8(8) 6_565 6_565 ?
N10A Al2 N14 93.6(11) . . ?
N10A Al2 N14 76.9(11) 6_565 . ?
N12 Al2 N14 21.2(4) . . ?
N9 Al2 N14 94.8(8) . . ?
N9 Al2 N14 79.3(7) 6_565 . ?
N14 Al2 N14 19.7(8) 6_565 . ?
N10A Al2 N16A 166.8(19) . . ?
N10A Al2 N16A 71.3(16) 6_565 . ?
N12 Al2 N16A 94.9(11) . . ?
N9 Al2 N16A 105.0(10) . . ?
N9 Al2 N16A 19.8(11) 6_565 . ?
N14 Al2 N16A 114.5(13) 6_565 . ?
N14 Al2 N16A 98.9(15) . . ?
N10A Al2 N16A 71.3(16) . 6_565 ?
N10A Al2 N16A 166.8(19) 6_565 6_565 ?
N12 Al2 N16A 94.9(11) . 6_565 ?
N9 Al2 N16A 19.8(11) . 6_565 ?
N9 Al2 N16A 105.0(10) 6_565 6_565 ?
N14 Al2 N16A 98.9(15) 6_565 6_565 ?
N14 Al2 N16A 114.5(13) . 6_565 ?
N16A Al2 N16A 99(3) . 6_565 ?
N10A Al2 N10 19.3(7) . . ?
N10A Al2 N10 99.8(14) 6_565 . ?
N12 Al2 N10 86.6(7) . . ?
N9 Al2 N10 83.9(12) . . ?
N9 Al2 N10 158.0(8) 6_565 . ?
N14 Al2 N10 65.9(8) 6_565 . ?
N14 Al2 N10 79.5(8) . . ?
N16A Al2 N10 171.1(17) . . ?
N16A Al2 N10 89.2(18) 6_565 . ?
N10A Al2 N10 99.8(14) . 6_565 ?
N10A Al2 N10 19.3(7) 6_565 6_565 ?
N12 Al2 N10 86.6(7) . 6_565 ?
N9 Al2 N10 158.0(8) . 6_565 ?
N9 Al2 N10 83.9(12) 6_565 6_565 ?
N14 Al2 N10 79.5(8) 6_565 6_565 ?
N14 Al2 N10 65.9(8) . 6_565 ?
N16A Al2 N10 89.2(18) . 6_565 ?
N16A Al2 N10 171.1(17) 6_565 6_565 ?
N10 Al2 N10 82.1(19) . 6_565 ?
N10A Al2 N8 95.6(10) . . ?
N10A Al2 N8 95.6(10) 6_565 . ?
N12 Al2 N8 159.4(5) . . ?
N9 Al2 N8 91.9(6) . . ?
N9 Al2 N8 91.9(6) 6_565 . ?
N14 Al2 N8 170.0(4) 6_565 . ?
N14 Al2 N8 170.0(4) . . ?
N16A Al2 N8 72.2(14) . . ?
N16A Al2 N8 72.2(14) 6_565 . ?
N10 Al2 N8 108.7(7) . . ?
N10 Al2 N8 108.6(7) 6_565 . ?
C12 C1 C11 55.3(10) . . ?
C12 C1 N10 105.8(15) . . ?
C11 C1 N10 121.0(14) . . ?
C12 C1 C17 103.7(14) . . ?
C11 C1 C17 133.9(10) . . ?
N10 C1 C17 103.4(14) . . ?
C12 C1 N10B 98.4(14) . . ?
C11 C1 N10B 99.2(11) . . ?
N10 C1 N10B 22.5(11) . . ?
C17 C1 N10B 125.9(13) . . ?
C12 C1 C13 133.8(12) . . ?
C11 C1 C13 114.4(12) . . ?
N10 C1 C13 114.8(15) . . ?
C17 C1 C13 47.2(9) . . ?
N10B C1 C13 127.3(12) . . ?
C12 C1 C15 117.7(13) . . ?
C11 C1 C15 64.9(10) . . ?
N10 C1 C15 119.0(11) . . ?
C17 C1 C15 105.1(13) . . ?
N10B C1 C15 106.9(16) . . ?
C13 C1 C15 59.4(11) . . ?
C12 C1 C16 53.8(11) . . ?
C11 C1 C16 107.9(10) . . ?
N10 C1 C16 89.3(10) . . ?
C17 C1 C16 58.0(10) . . ?
N10B C1 C16 102.1(15) . . ?
C13 C1 C16 104.4(11) . . ?
C15 C1 C16 150.9(10) . . ?
C12 C1 N17 121.6(17) . . ?
C11 C1 N17 104.3(13) . . ?
N10 C1 N17 32.5(10) . . ?
C17 C1 N17 120.5(15) . . ?
N10B C1 N17 24.8(10) . . ?
C13 C1 N17 104.5(16) . . ?
C15 C1 N17 87.0(11) . . ?
C16 C1 N17 121.7(11) . . ?
C12 C1 N10A 130.7(13) . . ?
C11 C1 N10A 129.8(11) . . ?
N10 C1 N10A 24.9(9) . . ?
C17 C1 N10A 95.6(12) . . ?
N10B C1 N10A 36.9(10) . . ?
C13 C1 N10A 92.0(11) . . ?
C15 C1 N10A 99.6(15) . . ?
C16 C1 N10A 105.3(15) . . ?
N17 C1 N10A 25.5(10) . . ?
C21 C2 C21 62.3(15) 6_565 . ?
C21 C2 N12 96.5(9) 6_565 . ?
C21 C2 N12 96.5(9) . . ?
C21 C2 C23 146.8(11) 6_565 . ?
C21 C2 C23 106.8(10) . . ?
N12 C2 C23 116.3(9) . . ?
C21 C2 C23 106.7(10) 6_565 6_565 ?
C21 C2 C23 146.8(11) . 6_565 ?
N12 C2 C23 116.3(9) . 6_565 ?
C23 C2 C23 64.1(16) . 6_565 ?
C21 C2 C22 111.7(13) 6_565 . ?
C21 C2 C22 55.2(9) . . ?
N12 C2 C22 114.3(8) . . ?
C23 C2 C22 51.8(9) . . ?
C23 C2 C22 110.3(13) 6_565 . ?
C21 C2 C22 55.2(9) 6_565 6_565 ?
C21 C2 C22 111.7(13) . 6_565 ?
N12 C2 C22 114.3(8) . 6_565 ?
C23 C2 C22 110.3(13) . 6_565 ?
C23 C2 C22 51.8(9) 6_565 6_565 ?
C22 C2 C22 130.8(15) . 6_565 ?
C21 C2 N14 124.9(10) 6_565 6_565 ?
C21 C2 N14 109.5(9) . 6_565 ?
N12 C2 N14 28.4(5) . 6_565 ?
C23 C2 N14 88.1(9) . 6_565 ?
C23 C2 N14 102.2(10) 6_565 6_565 ?
C22 C2 N14 100.3(9) . 6_565 ?
C22 C2 N14 126.7(9) 6_565 6_565 ?
C21 C2 N14 109.5(9) 6_565 . ?
C21 C2 N14 124.9(10) . . ?
N12 C2 N14 28.4(5) . . ?
C23 C2 N14 102.2(10) . . ?
C23 C2 N14 88.1(9) 6_565 . ?
C22 C2 N14 126.7(9) . . ?
C22 C2 N14 100.3(9) 6_565 . ?
N14 C2 N14 26.6(10) 6_565 . ?
N9 C3 C33 96.9(10) . . ?
N9 C3 C32 112.8(15) . . ?
C33 C3 C32 112.4(15) . . ?
N9 C3 C31 96.8(12) . . ?
C33 C3 C31 51.1(10) . . ?
C32 C3 C31 65.6(12) . . ?
N9 C3 N16 24.1(6) . 6_565 ?
C33 C3 N16 120.6(12) . 6_565 ?
C32 C3 N16 96.8(11) . 6_565 ?
C31 C3 N16 107.4(13) . 6_565 ?
N9 C3 C34 99.8(14) . . ?
C33 C3 C34 53.5(11) . . ?
C32 C3 C34 146.5(12) . . ?
C31 C3 C34 104.1(13) . . ?
N16 C3 C34 116.5(10) 6_565 . ?
N9 C3 C35 130.6(12) . . ?
C33 C3 C35 130.8(13) . . ?
C32 C3 C35 44.2(10) . . ?
C31 C3 C35 103.7(13) . . ?
N16 C3 C35 106.5(12) 6_565 . ?
C34 C3 C35 117.4(13) . . ?
N9 C3 C36 114.3(14) . . ?
C33 C3 C36 107.6(15) . . ?
C32 C3 C36 111.9(13) . . ?
C31 C3 C36 145.4(11) . . ?
N16 C3 C36 107.1(13) 6_565 . ?
C34 C3 C36 57.6(11) . . ?
C35 C3 C36 67.9(12) . . ?
N9 C3 N16A 25.4(15) . 6_565 ?
C33 C3 N16A 114(2) . 6_565 ?
C32 C3 N16A 117.6(19) . 6_565 ?
C31 C3 N16A 122.0(18) . 6_565 ?
N16 C3 N16A 22.3(11) 6_565 6_565 ?
C34 C3 N16A 95.2(17) . 6_565 ?
C35 C3 N16A 115(2) . 6_565 ?
C36 C3 N16A 90.6(16) . 6_565 ?
N8 C4 C44 110.2(8) . . ?
N8 C4 C44 110.2(8) . 6_565 ?
C44 C4 C44 82.7(17) . 6_565 ?
N8 C4 C42 96.1(9) . 6_565 ?
C44 C4 C42 150.1(10) . 6_565 ?
C44 C4 C42 101.6(10) 6_565 6_565 ?
N8 C4 C42 96.1(9) . . ?
C44 C4 C42 101.6(10) . . ?
C44 C4 C42 150.1(10) 6_565 . ?
C42 C4 C42 60.5(15) 6_565 . ?
N8 C4 N8A 28.2(6) . . ?
C44 C4 N8A 82.7(9) . . ?
C44 C4 N8A 101.3(10) 6_565 . ?
C42 C4 N8A 124.3(10) 6_565 . ?
C42 C4 N8A 108.5(10) . . ?
N8 C4 N8A 28.2(6) . 6_565 ?
C44 C4 N8A 101.3(10) . 6_565 ?
C44 C4 N8A 82.7(9) 6_565 6_565 ?
C42 C4 N8A 108.5(10) 6_565 6_565 ?
C42 C4 N8A 124.3(10) . 6_565 ?
N8A C4 N8A 28.3(12) . 6_565 ?
N8 C4 C43 116.8(8) . 6_565 ?
C44 C4 C43 117.3(13) . 6_565 ?
C44 C4 C43 43.9(9) 6_565 6_565 ?
C42 C4 C43 58.1(9) 6_565 6_565 ?
C42 C4 C43 111.7(12) . 6_565 ?
N8A C4 C43 129.1(10) . 6_565 ?
N8A C4 C43 101.2(9) 6_565 6_565 ?
N8 C4 C43 116.8(8) . . ?
C44 C4 C43 43.9(9) . . ?
C44 C4 C43 117.3(13) 6_565 . ?
C42 C4 C43 111.7(12) 6_565 . ?
C42 C4 C43 58.1(9) . . ?
N8A C4 C43 101.2(9) . . ?
N8A C4 C43 129.1(10) 6_565 . ?
C43 C4 C43 126.2(16) 6_565 . ?
N8A N8 N8A 61(3) . 6_565 ?
N8A N8 C4 79.1(19) . . ?
N8A N8 C4 79.1(19) 6_565 . ?
N8A N8 N20 156.9(19) . . ?
N8A N8 N20 96.9(14) 6_565 . ?
C4 N8 N20 104.4(8) . . ?
N8A N8 N20 96.9(14) . 6_565 ?
N8A N8 N20 156.9(19) 6_565 6_565 ?
C4 N8 N20 104.4(8) . 6_565 ?
N20 N8 N20 104.1(12) . 6_565 ?
N8A N8 Al2 82.0(19) . . ?
N8A N8 Al2 82.0(19) 6_565 . ?
C4 N8 Al2 158.0(9) . . ?
N20 N8 Al2 88.9(7) . . ?
N20 N8 Al2 88.9(7) 6_565 . ?
C5 N1 N1A 92(7) . . ?
C5 N1 N1A 92(7) . 6 ?
N1A N1 N1A 119(10) . 6 ?
C5 N1 N7 93.2(15) . . ?
N1A N1 N7 16(7) . . ?
N1A N1 N7 103(8) 6 . ?
C5 N1 N7 93.2(15) . 6 ?
N1A N1 N7 103(8) . 6 ?
N1A N1 N7 16(7) 6 6 ?
N7 N1 N7 87.2(19) . 6 ?
C5 N1 N6 98.8(17) . . ?
N1A N1 N6 162(8) . . ?
N1A N1 N6 76(7) 6 . ?
N7 N1 N6 168(2) . . ?
N7 N1 N6 91.3(10) 6 . ?
C5 N1 N6 98.8(17) . 6 ?
N1A N1 N6 76(7) . 6 ?
N1A N1 N6 162(8) 6 6 ?
N7 N1 N6 91.3(10) . 6 ?
N7 N1 N6 168(2) 6 6 ?
N6 N1 N6 88(2) . 6 ?
C5 N1 Al1 177(2) . . ?
N1A N1 Al1 87(7) . . ?
N1A N1 Al1 87(7) 6 . ?
N7 N1 Al1 84.3(13) . . ?
N7 N1 Al1 84.3(13) 6 . ?
N6 N1 Al1 83.7(14) . . ?
N6 N1 Al1 83.7(14) 6 . ?
N2A N2 N2B 38(3) . . ?
N2A N2 N2C 71(5) . . ?
N2B N2 N2C 34(3) . . ?
N2A N2 N1A 116(4) . 2_556 ?
N2B N2 N1A 131(3) . 2_556 ?
N2C N2 N1A 126(3) . 2_556 ?
N2A N2 C6 68(3) . . ?
N2B N2 C6 59(2) . . ?
N2C N2 C6 66(3) . . ?
N1A N2 C6 168(3) 2_556 . ?
N2A N2 N7 140(6) . 2_556 ?
N2B N2 N7 174(4) . 2_556 ?
N2C N2 N7 147(6) . 2_556 ?
N1A N2 N7 42.6(18) 2_556 2_556 ?
C6 N2 N7 127(3) . 2_556 ?
N2A N2 N20B 105(5) . . ?
N2B N2 N20B 67(3) . . ?
N2C N2 N20B 34(3) . . ?
N1A N2 N20B 108(2) 2_556 . ?
C6 N2 N20B 81.4(17) . . ?
N7 N2 N20B 114(3) 2_556 . ?
N2A N2 Al1 75(3) . . ?
N2B N2 Al1 71(2) . . ?
N2C N2 Al1 72(3) . . ?
N1A N2 Al1 61.3(11) 2_556 . ?
C6 N2 Al1 130(2) . . ?
N7 N2 Al1 103(2) 2_556 . ?
N20B N2 Al1 77.7(13) . . ?
N16A N9 N16 54(3) 6_565 6_565 ?
N16A N9 C3 82(4) 6_565 . ?
N16 N9 C3 75(2) 6_565 . ?
N16A N9 N19 162(6) 6_565 . ?
N16 N9 N19 111(5) 6_565 . ?
C3 N9 N19 105.7(17) . . ?
N16A N9 N13 84(6) 6_565 . ?
N16 N9 N13 138(5) 6_565 . ?
C3 N9 N13 104.1(16) . . ?
N19 N9 N13 109.3(11) . . ?
N16A N9 N16B 81(5) 6_565 . ?
N16 N9 N16B 28(4) 6_565 . ?
C3 N9 N16B 84.9(11) . . ?
N19 N9 N16B 83.5(16) . . ?
N13 N9 N16B 161.1(16) . . ?
N16A N9 Al2 79(4) 6_565 . ?
N16 N9 Al2 81(2) 6_565 . ?
C3 N9 Al2 154.9(9) . . ?
N19 N9 Al2 89.0(11) . . ?
N13 N9 Al2 89.5(13) . . ?
N16B N9 Al2 76.5(8) . . ?
N10B N10 N10A 102(5) . . ?
N10B N10 N17 50(3) . . ?
N10A N10 N17 52(3) . . ?
N10B N10 N21 135(7) . . ?
N10A N10 N21 122(6) . . ?
N17 N10 N21 169(4) . . ?
N10B N10 C1 80(4) . . ?
N10A N10 C1 81(3) . . ?
N17 N10 C1 75(2) . . ?
N21 N10 C1 113.8(15) . . ?
N10B N10 N13 125(5) . . ?
N10A N10 N13 24(4) . . ?
N17 N10 N13 75(4) . . ?
N21 N10 N13 97.6(19) . . ?
C1 N10 N13 91.5(15) . . ?
N10B N10 N22 32(5) . . ?
N10A N10 N22 133(5) . . ?
N17 N10 N22 82(4) . . ?
N21 N10 N22 103.5(19) . . ?
C1 N10 N22 94.2(16) . . ?
N13 N10 N22 153.6(14) . . ?
N10B N10 Al2 85(4) . . ?
N10A N10 Al2 80(3) . . ?
N17 N10 Al2 77.7(19) . . ?
N21 N10 Al2 93.4(13) . . ?
C1 N10 Al2 152.1(14) . . ?
N13 N10 Al2 78.0(11) . . ?
N22 N10 Al2 85.0(11) . . ?
C53 C5 C53 94(2) . 6 ?
C53 C5 N1 127.3(11) . . ?
C53 C5 N1 127.3(11) 6 . ?
C53 C5 C51 102.0(13) . . ?
C53 C5 C51 102.0(13) 6 . ?
N1 C5 C51 100.0(16) . . ?
C53 C5 C54 99.0(14) . 6 ?
C53 C5 C54 35.9(9) 6 6 ?
N1 C5 C54 99.0(13) . 6 ?
C51 C5 C54 134.1(10) . 6 ?
C53 C5 C54 35.9(9) . . ?
C53 C5 C54 99.0(14) 6 . ?
N1 C5 C54 99.0(13) . . ?
C51 C5 C54 134.1(10) . . ?
C54 C5 C54 83(2) 6 . ?
C53 C5 C52 128.6(16) . 6 ?
C53 C5 C52 48.5(18) 6 6 ?
N1 C5 C52 104.1(16) . 6 ?
C51 C5 C52 64(2) . 6 ?
C54 C5 C52 71(2) 6 6 ?
C54 C5 C52 147(2) . 6 ?
C53 C5 C52 48.5(18) . . ?
C53 C5 C52 128.6(16) 6 . ?
N1 C5 C52 104.1(16) . . ?
C51 C5 C52 64(2) . . ?
C54 C5 C52 147(2) 6 . ?
C54 C5 C52 71(2) . . ?
C52 C5 C52 124(4) 6 . ?
N14 N12 N14 56(2) 6_565 . ?
N14 N12 C2 75.6(19) 6_565 . ?
N14 N12 C2 75.6(19) . . ?
N14 N12 N19 97.9(12) 6_565 . ?
N14 N12 N19 153.3(16) . . ?
C2 N12 N19 105.1(8) . . ?
N14 N12 N19 153.3(16) 6_565 6_565 ?
N14 N12 N19 97.9(12) . 6_565 ?
C2 N12 N19 105.1(8) . 6_565 ?
N19 N12 N19 107.3(12) . 6_565 ?
N14 N12 Al2 82.7(19) 6_565 . ?
N14 N12 Al2 82.7(19) . . ?
C2 N12 Al2 155.4(9) . . ?
N19 N12 Al2 89.1(8) . . ?
N19 N12 Al2 89.1(8) 6_565 . ?
N10A N13 N16A 103.8(18) . 6_565 ?
N10A N13 N9 105.7(14) . . ?
N16A N13 N9 25.5(13) 6_565 . ?
N10A N13 N10 11.6(18) . . ?
N16A N13 N10 104.7(16) 6_565 . ?
N9 N13 N10 101.4(11) . . ?
N10A N13 N17 14.6(19) . . ?
N16A N13 N17 97.5(15) 6_565 . ?
N9 N13 N17 105.7(12) . . ?
N10 N13 N17 25.8(8) . . ?
N2B N6 N2C 17.7(13) 6 6 ?
N2B N6 N20A 85.7(15) 6 . ?
N2C N6 N20A 68.0(15) 6 . ?
N2B N6 N1 106.8(16) 6 . ?
N2C N6 N1 104.9(18) 6 . ?
N20A N6 N1 86.5(18) . . ?
N2B N6 Al1 53.6(8) 6 . ?
N2C N6 Al1 53.5(12) 6 . ?
N20A N6 Al1 80.9(12) . . ?
N1 N6 Al1 53.3(12) . . ?
N12 N14 N14 62.0(12) . 6_565 ?
N12 N14 N21 163(2) . 6_565 ?
N14 N14 N21 130.9(9) 6_565 6_565 ?
N12 N14 C2 76.0(19) . . ?
N14 N14 C2 76.7(5) 6_565 . ?
N21 N14 C2 116.1(11) 6_565 . ?
N12 N14 N21 94.0(14) . . ?
N14 N14 N21 32.8(6) 6_565 . ?
N21 N14 N21 98.1(14) 6_565 . ?
C2 N14 N21 90.7(8) . . ?
N12 N14 N19 57.8(11) . 6_565 ?
N14 N14 N19 119.6(6) 6_565 6_565 ?
N21 N14 N19 107.1(11) 6_565 6_565 ?
C2 N14 N19 93.7(10) . 6_565 ?
N21 N14 N19 149.2(10) . 6_565 ?
N12 N14 Al2 76.0(18) . . ?
N14 N14 Al2 80.1(4) 6_565 . ?
N21 N14 Al2 93.9(10) 6_565 . ?
C2 N14 Al2 149.7(9) . . ?
N21 N14 Al2 79.9(7) . . ?
N19 N14 Al2 81.0(7) 6_565 . ?
N9 N16 N16A 67(5) 6_565 . ?
N9 N16 N20 113(5) 6_565 . ?
N16A N16 N20 46(7) . . ?
N9 N16 C3 81(2) 6_565 6_565 ?
N16A N16 C3 88(4) . 6_565 ?
N20 N16 C3 98.4(13) . 6_565 ?
N9 N16 N16B 141(5) 6_565 . ?
N16A N16 N16B 148(8) . . ?
N20 N16 N16B 102.5(15) . . ?
C3 N16 N16B 108.6(10) 6_565 . ?
N9 N16 Al2 81(2) 6_565 . ?
N16A N16 Al2 79(4) . . ?
N20 N16 Al2 82.7(9) . . ?
C3 N16 Al2 160.8(9) 6_565 . ?
N16B N16 Al2 89.7(9) . . ?
N10B N17 N10A 94(4) . . ?
N10B N17 N10 44(3) . . ?
N10A N17 N10 50(2) . . ?
N10B N17 N18 133(6) . . ?
N10A N17 N18 132(6) . . ?
N10 N17 N18 171(3) . . ?
N10B N17 C1 78(3) . . ?
N10A N17 C1 79(3) . . ?
N10 N17 C1 73.0(19) . . ?
N18 N17 C1 115.6(16) . . ?
N10B N17 N8A 122(4) . . ?
N10A N17 N8A 117(4) . . ?
N10 N17 N8A 137(2) . . ?
N18 N17 N8A 35.1(9) . . ?
C1 N17 N8A 150.5(14) . . ?
N10B N17 N13 123(5) . . ?
N10A N17 N13 30(4) . . ?
N10 N17 N13 79(4) . . ?
N18 N17 N13 102(2) . . ?
C1 N17 N13 92.3(15) . . ?
N8A N17 N13 92.9(14) . . ?
N10B N17 Al2 83(3) . . ?
N10A N17 Al2 79(3) . . ?
N10 N17 Al2 77.5(19) . . ?
N18 N17 Al2 94.1(13) . . ?
C1 N17 Al2 150.2(14) . . ?
N8A N17 Al2 59.1(7) . . ?
N13 N17 Al2 78.7(12) . . ?
N8A N18 N17 107.8(15) . . ?
N8A N18 N8A 17.9(9) . 6_565 ?
N17 N18 N8A 104.6(14) . 6_565 ?
N8A N18 N10B 106.3(13) . . ?
N17 N18 N10B 15.3(19) . . ?
N8A N18 N10B 98.6(11) 6_565 . ?
N8A N18 N10A 103.6(12) . . ?
N17 N18 N10A 16(2) . . ?
N8A N18 N10A 105.4(10) 6_565 . ?
N10B N18 N10A 30.6(9) . . ?
N8A N18 C44 72.2(11) . . ?
N17 N18 C44 179(2) . . ?
N8A N18 C44 75.0(9) 6_565 . ?
N10B N18 C44 163.4(13) . . ?
N10A N18 C44 165.6(12) . . ?
N9 N19 N12 106.2(11) . . ?
N9 N19 N14 101.5(11) . 6_565 ?
N12 N19 N14 24.2(5) . 6_565 ?
N2 N7 C54 178(3) 2_556 . ?
N2 N7 N1 103(2) 2_556 . ?
C54 N7 N1 78.0(14) . . ?
N2 N7 N2A 19(3) 2_556 2_556 ?
C54 N7 N2A 163.1(16) . 2_556 ?
N1 N7 N2A 99.4(15) . 2_556 ?
N2 C6 C63A 108.8(17) . . ?
N2 C6 C63 96.5(16) . . ?
C63A C6 C63 51.9(13) . . ?
N2 C6 C62 84.7(15) . . ?
C63A C6 C62 124.0(13) . . ?
C63 C6 C62 73.1(13) . . ?
N2 C6 N2B 33.6(14) . . ?
C63A C6 N2B 101.0(13) . . ?
C63 C6 N2B 118.2(13) . . ?
C62 C6 N2B 114.8(13) . . ?
N2 C6 C61 128.3(14) . . ?
C63A C6 C61 106.6(14) . . ?
C63 C6 C61 135.1(11) . . ?
C62 C6 C61 105.2(10) . . ?
N2B C6 C61 103.4(11) . . ?
N2 C6 N2A 33.0(17) . . ?
C63A C6 N2A 123.3(16) . . ?
C63 C6 N2A 129.3(19) . . ?
C62 C6 N2A 97.7(18) . . ?
N2B C6 N2A 22.3(14) . . ?
C61 C6 N2A 95.5(17) . . ?
N2 C6 N2C 33.9(18) . . ?
C63A C6 N2C 83.6(16) . . ?
C63 C6 N2C 98.8(16) . . ?
C62 C6 N2C 118(2) . . ?
N2B C6 N2C 20.5(13) . . ?
C61 C6 N2C 119.1(17) . . ?
N2A C6 N2C 40.9(15) . . ?
N10B N22 N10B 105(2) 6_565 . ?
N10B N22 N10 14(2) 6_565 6_565 ?
N10B N22 N10 103.6(12) . 6_565 ?
N10B N22 N10 103.6(12) 6_565 . ?
N10B N22 N10 14(2) . . ?
N10 N22 N10 98.4(15) 6_565 . ?
N2 N2A N2B 71(5) . . ?
N2 N2A N100 133(6) . . ?
N2B N2A N100 155(9) . . ?
N2 N2A N2C 55(3) . . ?
N2B N2A N2C 16(5) . . ?
N100 N2A N2C 168(5) . . ?
N2 N2A N1A 44(3) . 2_556 ?
N2B N2A N1A 98(6) . 2_556 ?
N100 N2A N1A 98(3) . 2_556 ?
N2C N2A N1A 84(4) . 2_556 ?
N2 N2A C6 79(3) . . ?
N2B N2A C6 66(4) . . ?
N100 N2A C6 120(2) . . ?
N2C N2A C6 68(3) . . ?
N1A N2A C6 122(3) 2_556 . ?
N2 N2A N7 21(4) . 2_556 ?
N2B N2A N7 92(6) . 2_556 ?
N100 N2A N7 112(3) . 2_556 ?
N2C N2A N7 76(4) . 2_556 ?
N1A N2A N7 32.1(11) 2_556 2_556 ?
C6 N2A N7 91(2) . 2_556 ?
N2 N2A N2A 120(5) . 2_556 ?
N2B N2A N2A 132(6) . 2_556 ?
N100 N2A N2A 36.4(18) . 2_556 ?
N2C N2A N2A 134(3) . 2_556 ?
N1A N2A N2A 76(3) 2_556 2_556 ?
C6 N2A N2A 155.9(19) . 2_556 ?
N7 N2A N2A 104(3) 2_556 2_556 ?
N2 N2A Al1 79(3) . . ?
N2B N2A Al1 76(4) . . ?
N100 N2A Al1 99(2) . . ?
N2C N2A Al1 72(2) . . ?
N1A N2A Al1 52.8(11) 2_556 . ?
C6 N2A Al1 140.2(19) . . ?
N7 N2A Al1 80.8(16) 2_556 . ?
N2A N2A Al1 62.6(9) 2_556 . ?
N9 N16A N16 58(4) 6_565 . ?
N9 N16A N13 70(7) 6_565 6_565 ?
N16 N16A N13 129(8) . 6_565 ?
N9 N16A C3 73(3) 6_565 6_565 ?
N16 N16A C3 70(4) . 6_565 ?
N13 N16A C3 98(3) 6_565 6_565 ?
N9 N16A N10A 78(6) 6_565 6_565 ?
N16 N16A N10A 124(7) . 6_565 ?
N13 N16A N10A 34.7(11) 6_565 6_565 ?
C3 N16A N10A 131(3) 6_565 6_565 ?
N9 N16A N20 173(7) 6_565 . ?
N16 N16A N20 116(9) . . ?
N13 N16A N20 115(2) 6_565 . ?
C3 N16A N20 111(3) 6_565 . ?
N10A N16A N20 103.0(19) 6_565 . ?
N9 N16A Al2 82(4) 6_565 . ?
N16 N16A Al2 83(4) . . ?
N13 N16A Al2 88(2) 6_565 . ?
C3 N16A Al2 150(2) 6_565 . ?
N10A N16A Al2 54.7(12) 6_565 . ?
N20 N16A Al2 93(2) . . ?
N16 N20 N8 103.7(10) . . ?
N16 N20 N16A 17.8(19) . . ?
N8 N20 N16A 105.8(17) . . ?
N2 N2B N2A 71(6) . . ?
N2 N2B N2C 75(7) . . ?
N2A N2B N2C 146(10) . . ?
N2 N2B N6 166(3) . 6 ?
N2A N2B N6 114(7) . 6 ?
N2C N2B N6 97(8) . 6 ?
N2 N2B C6 87(2) . . ?
N2A N2B C6 92(4) . . ?
N2C N2B C6 91(5) . . ?
N6 N2B C6 105.0(16) 6 . ?
N2 N2B N100 87(3) . . ?
N2A N2B N100 17(6) . . ?
N2C N2B N100 160(7) . . ?
N6 N2B N100 97.7(14) 6 . ?
C6 N2B N100 97.3(11) . . ?
N2 N2B N20B 85(3) . . ?
N2A N2B N20B 155(7) . . ?
N2C N2B N20B 10(7) . . ?
N6 N2B N20B 87.4(14) 6 . ?
C6 N2B N20B 93.2(10) . . ?
N100 N2B N20B 166.7(14) . . ?
N2 N2B Al1 83(2) . . ?
N2A N2B Al1 87(4) . . ?
N2C N2B Al1 84(5) . . ?
N6 N2B Al1 84.8(11) 6 . ?
C6 N2B Al1 169.6(19) . . ?
N100 N2B Al1 84.5(8) . . ?
N20B N2B Al1 83.7(8) . . ?
N10 N10A N17 79(3) . . ?
N10 N10A N13 144(6) . . ?
N17 N10A N13 136(6) . . ?
N10 N10A N10B 37(3) . . ?
N17 N10A N10B 42(2) . . ?
N13 N10A N10B 172(3) . . ?
N10 N10A N16A 130(4) . 6_565 ?
N17 N10A N16A 110(4) . 6_565 ?
N13 N10A N16A 41.5(14) . 6_565 ?
N10B N10A N16A 130(2) . 6_565 ?
N10 N10A C1 74(3) . . ?
N17 N10A C1 75(3) . . ?
N13 N10A C1 117.5(14) . . ?
N10B N10A C1 70.4(17) . . ?
N16A N10A C1 154.9(17) 6_565 . ?
N10 N10A N18 110(4) . . ?
N17 N10A N18 32(4) . . ?
N13 N10A N18 104(2) . . ?
N10B N10A N18 74(4) . . ?
N16A N10A N18 84.6(16) 6_565 . ?
C1 N10A N18 90.0(14) . . ?
N10 N10A Al2 81(3) . . ?
N17 N10A Al2 81(3) . . ?
N13 N10A Al2 93.8(12) . . ?
N10B N10A Al2 78.3(17) . . ?
N16A N10A Al2 54.0(11) 6_565 . ?
C1 N10A Al2 148.7(12) . . ?
N18 N10A Al2 80.1(11) . . ?
C22 C21 C2 67.4(10) . . ?
C22 C21 C21 119.5(11) . 6_565 ?
C2 C21 C21 58.9(8) . 6_565 ?
C33 C31 C3 63.7(12) . . ?
C33 C31 C32 116.7(18) . . ?
C3 C31 C32 57.8(10) . . ?
N2A N100 N2A 107(4) 2_556 . ?
N2A N100 N2B 104.8(18) 2_556 . ?
N2A N100 N2B 9(3) . . ?
N2A N100 N2B 9(3) 2_556 2_556 ?
N2A N100 N2B 104.8(18) . 2_556 ?
N2B N100 N2B 103.8(14) . 2_556 ?
N2A N100 Al1 53.6(18) 2_556 . ?
N2A N100 Al1 53.6(18) . . ?
N2B N100 Al1 51.9(7) . . ?
N2B N100 Al1 51.9(7) 2_556 . ?
C6 C62 C63 51.5(9) . . ?
N14 N21 N10 106.8(14) 6_565 . ?
N14 N21 N14 16.3(7) 6_565 . ?
N10 N21 N14 103.4(13) . . ?
N14 N21 N10B 105.4(13) 6_565 . ?
N10 N21 N10B 13.0(19) . . ?
N14 N21 N10B 98.5(11) . . ?
C1 C11 C12 63.5(9) . . ?
C1 C11 C15 59.3(8) . . ?
C12 C11 C15 120.1(14) . . ?
N10 N10B N17 86(4) . . ?
N10 N10B N10A 42(3) . . ?
N17 N10B N10A 44(3) . . ?
N10 N10B N22 134(7) . . ?
N17 N10B N22 139(6) . . ?
N10A N10B N22 170(3) . . ?
N10 N10B C1 77(4) . . ?
N17 N10B C1 77(3) . . ?
N10A N10B C1 72.7(17) . . ?
N22 N10B C1 116.4(16) . . ?
N10 N10B N18 117(5) . . ?
N17 N10B N18 32(4) . . ?
N10A N10B N18 76(4) . . ?
N22 N10B N18 107(2) . . ?
C1 N10B N18 91.3(17) . . ?
N10 N10B N21 32(5) . . ?
N17 N10B N21 116(5) . . ?
N10A N10B N21 73(4) . . ?
N22 N10B N21 102(2) . . ?
C1 N10B N21 91.2(15) . . ?
N18 N10B N21 145.9(14) . . ?
N10 N10B Al2 78(4) . . ?
N17 N10B Al2 78(3) . . ?
N10A N10B Al2 73.4(16) . . ?
N22 N10B Al2 97.5(14) . . ?
C1 N10B Al2 146.1(13) . . ?
N18 N10B Al2 79.4(11) . . ?
N21 N10B Al2 79.7(12) . . ?
C1 C15 C13 59.8(10) . . ?
C1 C15 C11 55.8(8) . . ?
C13 C15 C11 107.1(15) . . ?
N2 N1A N2A 20.3(12) 2_556 2_556 ?
N2 N1A N1 139(8) 2_556 . ?
N2A N1A N1 132(7) 2_556 . ?
N2 N1A C54 96.3(18) 2_556 . ?
N2A N1A C54 111.0(16) 2_556 . ?
N1 N1A C54 116(7) . . ?
N2 N1A Al1 64.6(14) 2_556 . ?
N2A N1A Al1 53.7(12) 2_556 . ?
N1 N1A Al1 78(6) . . ?
C54 N1A Al1 158(2) . . ?
N8 N8A N8A 59.5(15) . 6_565 ?
N8 N8A N18 166(2) . . ?
N8A N8A N18 130.7(10) 6_565 . ?
N8 N8A C4 72.7(19) . . ?
N8A N8A C4 75.9(6) 6_565 . ?
N18 N8A C4 117.2(13) . . ?
N8 N8A N18 90.4(17) . 6_565 ?
N8A N8A N18 31.4(6) 6_565 6_565 ?
N18 N8A N18 99.3(15) . 6_565 ?
C4 N8A N18 89.8(9) . 6_565 ?
N8 N8A N17 133(2) . . ?
N8A N8A N17 117.3(10) 6_565 . ?
N18 N8A N17 37.1(10) . . ?
C4 N8A N17 154.2(11) . . ?
N18 N8A N17 92.8(13) 6_565 . ?
N8 N8A C44 119(2) . . ?
N8A N8A C44 107.4(7) 6_565 . ?
N18 N8A C44 70.2(11) . . ?
C4 N8A C44 47.1(7) . . ?
N18 N8A C44 98.9(10) 6_565 . ?
N17 N8A C44 107.3(10) . . ?
N8 N8A Al2 76.8(18) . . ?
N8A N8A Al2 79.3(5) 6_565 . ?
N18 N8A Al2 94.9(11) . . ?
C4 N8A Al2 147.5(10) . . ?
N18 N8A Al2 79.4(8) 6_565 . ?
N17 N8A Al2 57.8(7) . . ?
C44 N8A Al2 164.6(10) . . ?
C17 C13 C1 66.4(12) . . ?
C17 C13 C15 125(2) . . ?
C1 C13 C15 60.8(11) . . ?
N20B N20A N2C 45.7(12) . . ?
N20B N20A N2C 45.7(12) . 6 ?
N2C N20A N2C 67(2) . 6 ?
N20B N20A N6 108.3(14) . . ?
N2C N20A N6 112.5(17) . . ?
N2C N20A N6 62.7(15) 6 . ?
N20B N20A N6 108.3(14) . 6 ?
N2C N20A N6 62.7(15) . 6 ?
N2C N20A N6 112.5(17) 6 6 ?
N6 N20A N6 99(2) . 6 ?
N2C N20B N2C 100(3) . 6 ?
N2C N20B N20A 83(2) . . ?
N2C N20B N20A 83(2) 6 . ?
N2C N20B N2 97(2) . 6 ?
N2C N20B N2 23(3) 6 6 ?
N20A N20B N2 105.2(15) . 6 ?
N2C N20B N2 23(3) . . ?
N2C N20B N2 97(2) 6 . ?
N20A N20B N2 105.2(15) . . ?
N2 N20B N2 84.8(18) 6 . ?
N2C N20B N2B 99.7(15) . 6 ?
N2C N20B N2B 4(3) 6 6 ?
N20A N20B N2B 78.6(12) . 6 ?
N2 N20B N2B 27.4(12) 6 6 ?
N2 N20B N2B 98.0(12) . 6 ?
N2C N20B N2B 4(3) . . ?
N2C N20B N2B 99.7(15) 6 . ?
N20A N20B N2B 78.6(12) . . ?
N2 N20B N2B 98.0(12) 6 . ?
N2 N20B N2B 27.4(12) . . ?
N2B N20B N2B 99.2(13) 6 . ?
N2C N20B C63A 73.2(16) . . ?
N2C N20B C63A 168(3) 6 . ?
N20A N20B C63A 86.3(13) . . ?
N2 N20B C63A 163.8(17) 6 . ?
N2 N20B C63A 81.2(11) . . ?
N2B N20B C63A 164.1(16) 6 . ?
N2B N20B C63A 72.8(9) . . ?
N2C N20B C63A 168(3) . 6 ?
N2C N20B C63A 73.2(16) 6 6 ?
N20A N20B C63A 86.3(13) . 6 ?
N2 N20B C63A 81.2(11) 6 6 ?
N2 N20B C63A 163.8(17) . 6 ?
N2B N20B C63A 72.8(9) 6 6 ?
N2B N20B C63A 164.1(16) . 6 ?
C63A N20B C63A 111.4(17) . 6 ?
C12 C16 C17 108.3(17) . . ?
C12 C16 C1 59.3(10) . . ?
C17 C16 C1 58.0(9) . . ?
N16 N16B N16 105.2(15) 6_565 . ?
N16 N16B N9 103.8(11) 6_565 6_565 ?
N16 N16B N9 11.1(15) . 6_565 ?
N16 N16B N9 11.1(15) 6_565 . ?
N16 N16B N9 103.8(11) . . ?
N9 N16B N9 100.4(12) 6_565 . ?
C43 C42 C4 61.9(10) . . ?
C43 C42 C42 114.4(11) . 6_565 ?
C4 C42 C42 59.8(7) . 6_565 ?
C23 C22 C21 116.3(15) . . ?
C23 C22 C2 59.1(9) . . ?
C21 C22 C2 57.4(9) . . ?
C5 C51 C52 65.7(18) . 6 ?
C5 C51 C52 65.7(18) . . ?
C52 C51 C52 127(4) 6 . ?
C22 C23 C2 69.1(11) . . ?
C22 C23 C23 120.1(12) . 6_565 ?
C2 C23 C23 58.0(8) . 6_565 ?
C13 C17 C16 129(2) . . ?
C13 C17 C1 66.4(12) . . ?
C16 C17 C1 64.0(10) . . ?
C13 C17 C12 96.0(17) . . ?
C16 C17 C12 34.4(9) . . ?
C1 C17 C12 38.0(8) . . ?
C43 C44 C4 74.2(14) . . ?
C43 C44 N8A 97.6(15) . . ?
C4 C44 N8A 50.2(6) . . ?
C43 C44 N18 114.1(17) . . ?
C4 C44 N18 87.8(8) . . ?
N8A C44 N18 37.6(6) . . ?
C43 C44 C44 113.4(16) . 6_565 ?
C4 C44 C44 48.6(8) . 6_565 ?
N8A C44 C44 72.6(7) . 6_565 ?
N18 C44 C44 97.0(7) . 6_565 ?
C44 C43 C42 121.4(18) . . ?
C44 C43 C4 61.9(12) . . ?
C42 C43 C4 60.0(10) . . ?
C63A C63 C6 65.8(14) . . ?
C63A C63 C62 120(2) . . ?
C6 C63 C62 55.4(11) . . ?
C31 C33 C3 65.1(12) . . ?
C31 C33 C34 129(2) . . ?
C3 C33 C34 65.3(12) . . ?
N2B N2C N2 71(6) . . ?
N2B N2C N20B 166(10) . . ?
N2 N2C N20B 123(6) . . ?
N2B N2C N2C 137(5) . 6 ?
N2 N2C N2C 111(3) . 6 ?
N20B N2C N2C 40.0(15) . 6 ?
N2B N2C N2A 18(6) . . ?
N2 N2C N2A 54(3) . . ?
N20B N2C N2A 174(5) . . ?
N2C N2C N2A 135(2) 6 . ?
N2B N2C N20A 114(8) . . ?
N2 N2C N20A 166(4) . . ?
N20B N2C N20A 51.7(19) . . ?
N2C N2C N20A 56.5(12) 6 . ?
N2A N2C N20A 131(5) . . ?
N2B N2C N6 65(7) . 6 ?
N2 N2C N6 135(4) . 6 ?
N20B N2C N6 101(3) . 6 ?
N2C N2C N6 94.2(14) 6 6 ?
N2A N2C N6 82(4) . 6 ?
N20A N2C N6 49.3(16) . 6 ?
N2B N2C C6 68(5) . . ?
N2 N2C C6 80(3) . . ?
N20B N2C C6 114(2) . . ?
N2C N2C C6 153.8(11) 6 . ?
N2A N2C C6 71(3) . . ?
N20A N2C C6 113(2) . . ?
N6 N2C C6 94(2) 6 . ?
N2B N2C Al1 80(5) . . ?
N2 N2C Al1 81(3) . . ?
N20B N2C Al1 99(2) . . ?
N2C N2C Al1 58.9(9) 6 . ?
N2A N2C Al1 76(2) . . ?
N20A N2C Al1 87.4(17) . . ?
N6 N2C Al1 80.4(16) 6 . ?
C6 N2C Al1 147.2(19) . . ?
C3 C34 C36 60.2(11) . . ?
C3 C34 C33 61.2(11) . . ?
C36 C34 C33 117.1(19) . . ?
C54 C53 C52 114(3) . . ?
C54 C53 C5 76.6(19) . . ?
C52 C53 C5 76(2) . . ?
C54 C53 C53 87(3) . 6 ?
C52 C53 C53 110(3) . 6 ?
C5 C53 C53 43.1(11) . 6 ?
C53 C54 C5 67(2) . . ?
C53 C54 N7 138(3) . . ?
C5 C54 N7 89.7(10) . . ?
C53 C54 C52 40(2) . . ?
C5 C54 C52 58.9(18) . . ?
N7 C54 C52 98.7(17) . . ?
C53 C54 N1A 107(3) . . ?
C5 C54 N1A 50.4(10) . . ?
N7 C54 N1A 39.6(10) . . ?
C52 C54 N1A 74.9(18) . . ?
C53 C54 C54 93(3) . 6 ?
C5 C54 C54 48.6(10) . 6 ?
N7 C54 C54 97.0(9) . 6 ?
C52 C54 C54 105.2(18) . 6 ?
N1A C54 C54 73.6(12) . 6 ?
C35 C32 C3 66.0(15) . . ?
C35 C32 C31 115(2) . . ?
C3 C32 C31 56.6(9) . . ?
C32 C35 C3 69.9(13) . . ?
C32 C35 C36 127(2) . . ?
C3 C35 C36 56.9(10) . . ?
C53 C52 C51 96(4) . . ?
C53 C52 C5 55(2) . . ?
C51 C52 C5 50.5(17) . . ?
C53 C52 C54 26.5(14) . . ?
C51 C52 C54 100(3) . . ?
C5 C52 C54 49.9(15) . . ?
C63 C63A C6 62.4(17) . . ?
C63 C63A N20B 93.9(19) . . ?
C6 C63A N20B 86.4(10) . . ?
C34 C36 C3 62.1(10) . . ?
C34 C36 C35 110.3(17) . . ?
C3 C36 C35 55.2(9) . . ?
C16 C12 C1 66.8(11) . . ?
C16 C12 C11 126.3(18) . . ?
C1 C12 C11 61.2(10) . . ?
C16 C12 C17 37.3(10) . . ?
C1 C12 C17 38.3(8) . . ?
C11 C12 C17 90.1(13) . . ?

loop_
_geom_bond_atom_site_label_1
_geom_bond_atom_site_label_2
_geom_bond_distance
_geom_bond_site_symmetry_2
_geom_bond_publ_flag
Al1 N2C 1.97(3) 5_556 ?
Al1 N2C 1.97(3) 6 ?
Al1 N2C 1.97(3) 2_556 ?
Al1 N2C 1.97(3) . ?
Al1 N2B 1.952(17) 5_556 ?
Al1 N2B 1.952(17) 6 ?
Al1 N2B 1.952(17) 2_556 ?
Al1 N2B 1.952(17) . ?
Al1 N1 1.95(3) . ?
Al1 N1 1.95(3) 5_556 ?
Al1 N2A 2.01(3) 6 ?
Al1 N2A 2.01(3) 2_556 ?
Al2 N10A 1.970(19) . ?
Al2 N10A 1.970(19) 6_565 ?
Al2 N12 1.965(13) . ?
Al2 N9 1.974(17) . ?
Al2 N9 1.974(17) 6_565 ?
Al2 N14 2.008(14) 6_565 ?
Al2 N14 2.008(14) . ?
Al2 N16A 1.96(4) . ?
Al2 N16A 1.96(4) 6_565 ?
Al2 N10 1.98(2) . ?
Al2 N10 1.98(2) 6_565 ?
Al2 N8 1.977(12) . ?
C1 C12 1.471(17) . ?
C1 C11 1.441(10) . ?
C1 N10 1.51(2) . ?
C1 C17 1.483(16) . ?
C1 N10B 1.53(2) . ?
C1 C13 1.482(17) . ?
C1 C15 1.497(17) . ?
C1 C16 1.572(15) . ?
C1 N17 1.53(2) . ?
C1 N10A 1.55(2) . ?
C2 C21 1.450(14) 6_565 ?
C2 C21 1.450(14) . ?
C2 N12 1.495(15) . ?
C2 C23 1.459(15) . ?
C2 C23 1.459(15) 6_565 ?
C2 C22 1.589(16) . ?
C2 C22 1.589(16) 6_565 ?
C2 N14 1.492(16) 6_565 ?
C2 N14 1.492(16) . ?
C3 N9 1.501(18) . ?
C3 C33 1.511(18) . ?
C3 C32 1.548(18) . ?
C3 C31 1.528(17) . ?
C3 N16 1.465(15) 6_565 ?
C3 C34 1.566(18) . ?
C3 C35 1.506(18) . ?
C3 C36 1.537(17) . ?
C3 N16A 1.56(3) 6_565 ?
C4 N8 1.482(14) . ?
C4 C44 1.452(15) . ?
C4 C44 1.452(15) 6_565 ?
C4 C42 1.555(15) 6_565 ?
C4 C42 1.555(15) . ?
C4 N8A 1.525(17) . ?
C4 N8A 1.525(17) 6_565 ?
C4 C43 1.58(2) 6_565 ?
C4 C43 1.58(2) . ?
N8 N8A 0.735(16) . ?
N8 N8A 0.735(16) 6_565 ?
N8 N20 1.506(15) . ?
N8 N20 1.506(15) 6_565 ?
N1 C5 1.43(3) . ?
N1 N1A 0.53(3) . ?
N1 N1A 0.53(3) 6 ?
N1 N7 1.78(3) . ?
N1 N7 1.78(3) 6 ?
N1 N6 1.66(3) . ?
N1 N6 1.66(3) 6 ?
N2 N2A 0.92(5) . ?
N2 N2B 0.92(4) . ?
N2 N2C 0.94(5) . ?
N2 N1A 1.84(4) 2_556 ?
N2 C6 1.67(3) . ?
N2 N7 1.04(3) 2_556 ?
N2 N20B 2.00(4) . ?
N9 N16A 0.67(4) 6_565 ?
N9 N16 0.621(16) 6_565 ?
N9 N19 1.51(3) . ?
N9 N13 1.48(3) . ?
N9 N16B 2.02(3) . ?
N10 N10B 0.59(3) . ?
N10 N10A 0.66(2) . ?
N10 N17 0.85(3) . ?
N10 N21 1.38(2) . ?
N10 N13 1.92(4) . ?
N10 N22 1.72(3) . ?
C5 C53 1.45(2) . ?
C5 C53 1.45(2) 6 ?
C5 C51 1.442(16) . ?
C5 C54 1.52(2) 6 ?
C5 C54 1.52(2) . ?
C5 C52 1.71(5) 6 ?
C5 C52 1.71(5) . ?
N12 N14 0.733(14) 6_565 ?
N12 N14 0.733(14) . ?
N12 N19 1.514(15) . ?
N12 N19 1.514(15) 6_565 ?
N13 N10A 1.34(2) . ?
N13 N16A 1.56(6) 6_565 ?
N13 N17 1.89(4) . ?
N6 N2B 1.61(3) 6 ?
N6 N2C 1.76(5) 6 ?
N6 N20A 1.51(2) . ?
C61 C6 1.484(12) . ?
N14 N14 0.69(3) 6_565 ?
N14 N21 1.324(19) 6_565 ?
N14 N21 1.85(2) . ?
N14 N19 1.771(19) 6_565 ?
N16 N16A 0.59(3) . ?
N16 N20 1.74(3) . ?
N16 N16B 1.499(16) . ?
N17 N10B 0.66(3) . ?
N17 N10A 0.68(3) . ?
N17 N18 1.33(2) . ?
N17 N8A 2.09(3) . ?
N18 N8A 1.262(19) . ?
N18 N8A 1.84(2) 6_565 ?
N18 N10B 1.83(4) . ?
N18 N10A 1.85(4) . ?
N18 C44 1.94(2) . ?
N7 C54 1.79(3) . ?
N7 N2A 1.85(5) 2_556 ?
C6 C63A 1.51(2) . ?
C6 C63 1.47(2) . ?
C6 C62 1.544(14) . ?
C6 N2B 1.434(18) . ?
C6 N2A 1.57(3) . ?
C6 N2C 1.54(3) . ?
N22 N10B 1.26(2) 6_565 ?
N22 N10B 1.26(2) . ?
N2A N2B 0.60(4) . ?
N2A N100 1.15(3) . ?
N2A N2C 1.09(4) . ?
N2A N1A 2.39(5) 2_556 ?
N2A N2A 1.85(7) 2_556 ?
N16A N10A 2.29(5) 6_565 ?
N16A N20 1.40(5) . ?
N2B N2C 0.54(3) . ?
N2B N100 1.710(19) . ?
N2B N20B 1.86(2) . ?
N10A N10B 0.97(3) . ?
C21 C22 1.41(2) . ?
C21 C21 1.50(3) 6_565 ?
C31 C33 1.31(3) . ?
C31 C32 1.67(3) . ?
C62 C63 1.79(3) . ?
N21 N10B 1.85(4) . ?
C11 C12 1.35(2) . ?
C11 C15 1.58(2) . ?
C15 C13 1.48(3) . ?
N1A C54 1.97(4) . ?
N8A N8A 0.75(3) 6_565 ?
N8A C44 1.968(19) . ?
C13 C17 1.19(2) . ?
N20A N20B 1.46(3) . ?
N20A N2C 1.84(5) . ?
N20A N2C 1.84(5) 6 ?
N20B N2C 1.33(3) . ?
N20B N2C 1.33(3) 6 ?
N20B C63A 1.97(2) . ?
N20B C63A 1.97(2) 6 ?
C16 C12 1.38(2) . ?
C16 C17 1.48(2) . ?
C42 C43 1.52(2) . ?
C42 C42 1.57(4) 6_565 ?
C22 C23 1.34(2) . ?
C51 C52 1.68(6) 6 ?
C51 C52 1.68(6) . ?
C23 C23 1.55(4) 6_565 ?
C17 C12 2.32(3) . ?
C44 C43 1.14(2) . ?
C44 C44 1.92(4) 6_565 ?
C63 C63A 1.30(3) . ?
C33 C34 1.39(3) . ?
N2C N2C 2.04(6) 6 ?
C34 C36 1.50(3) . ?
C53 C54 0.92(2) . ?
C53 C52 1.32(5) . ?
C53 C53 2.11(5) 6 ?
C54 C52 1.88(6) . ?
C54 C54 2.02(5) 6 ?
C32 C35 1.15(3) . ?
C35 C36 1.70(3) . ?
